data_1503443
loop_
_publ_author_name
'Mycka, Robert J.'
'Steward, Omar W.'
'Fleming, Fraser F.'

_publ_section_title
;
 Gamma-hydroxynitrile alkylations: electrophile-dependent
 stereoselectivity.
;
_journal_issue 13
_journal_name_full 'Organic letters'
_journal_page_first 3030
_journal_page_last 3033
_journal_paper_doi 10.1021/ol101030r
_journal_volume 12
_journal_year 2010
_chemical_formula_moiety 'C16 H23 N O2'
_chemical_formula_sum 'C16 H23 N O2'
_chemical_formula_weight 261.35
_chemical_name_systematic
; 
 ? 
;
_space_group_IT_number 15
_symmetry_cell_setting monoclinic
_symmetry_space_group_name_Hall '-C 2yc'
_symmetry_space_group_name_H-M 'C 1 2/c 1'
_atom_sites_solution_hydrogens geom
_atom_sites_solution_primary direct
_atom_sites_solution_secondary difmap
_audit_creation_method SHELXL-97
_cell_angle_alpha 90.00
_cell_angle_beta 134.853(8)
_cell_angle_gamma 90.00
_cell_formula_units_Z 8
_cell_length_a 25.123(3)
_cell_length_b 6.4870(12)
_cell_length_c 27.418(4)
_cell_measurement_reflns_used 946
_cell_measurement_temperature 296(2)
_cell_measurement_theta_max 30.529
_cell_measurement_theta_min 2.287
_cell_volume 3167.7(9)
_computing_cell_refinement 'SAINT (Bruker, 1998)'
_computing_data_collection 'SMART (Bruker, 1998)'
_computing_data_reduction SAINT
_computing_molecular_graphics 'SHELXTL (Sheldrick, 2000)'
_computing_publication_material 'ORTEP-3 for Windows (Faruggia, 1997)'
_computing_structure_refinement 'SHELXL-97 (Sheldrick, 1997)'
_computing_structure_solution 'SHELXS-97 (Sheldrick, 1997)'
_diffrn_ambient_temperature 296(2)
_diffrn_measured_fraction_theta_full 0.982
_diffrn_measured_fraction_theta_max 0.982
_diffrn_measurement_device_type 'Bruker Smart ApexII'
_diffrn_measurement_method '\f and \w Scans'
_diffrn_radiation_monochromator graphite
_diffrn_radiation_source 'fine-focus sealed tube'
_diffrn_radiation_type MoK\a
_diffrn_radiation_wavelength 0.71073
_diffrn_reflns_av_R_equivalents 0.6512
_diffrn_reflns_av_sigmaI/netI 0.5662
_diffrn_reflns_limit_h_max 35
_diffrn_reflns_limit_h_min -35
_diffrn_reflns_limit_k_max 9
_diffrn_reflns_limit_k_min -9
_diffrn_reflns_limit_l_max 38
_diffrn_reflns_limit_l_min -39
_diffrn_reflns_number 24846
_diffrn_reflns_theta_full 30.88
_diffrn_reflns_theta_max 30.88
_diffrn_reflns_theta_min 1.69
_diffrn_standards_interval_count 0
_diffrn_standards_interval_time 0
_diffrn_standards_number 4917
_exptl_absorpt_coefficient_mu 0.071
_exptl_absorpt_correction_T_max 0.993
_exptl_absorpt_correction_T_min 0.990
_exptl_absorpt_correction_type multi-scan
_exptl_absorpt_process_details 'SADABS (Sheldrick, 2002)'
_exptl_crystal_colour colorless
_exptl_crystal_density_diffrn 1.096
_exptl_crystal_density_method 'not measured'
_exptl_crystal_description needle
_exptl_crystal_F_000 1136
_exptl_crystal_size_max 0.52
_exptl_crystal_size_mid 0.12
_exptl_crystal_size_min 0.10
_platon_squeeze_details
;
;
_refine_diff_density_max 0.313
_refine_diff_density_min -0.332
_refine_diff_density_rms 0.114
_refine_ls_extinction_coef 0.0144(16)
_refine_ls_extinction_expression Fc^*^=kFc[1+0.001xFc^2^\l^3^/sin(2\q)]^-1/4^
_refine_ls_extinction_method SHELXL
_refine_ls_goodness_of_fit_ref 0.960
_refine_ls_hydrogen_treatment constr
_refine_ls_matrix_type full
_refine_ls_number_parameters 179
_refine_ls_number_reflns 4917
_refine_ls_number_restraints 0
_refine_ls_restrained_S_all 0.960
_refine_ls_R_factor_all 0.5880
_refine_ls_R_factor_gt 0.1394
_refine_ls_shift/su_max 0.000
_refine_ls_shift/su_mean 0.000
_refine_ls_structure_factor_coef Fsqd
_refine_ls_weighting_details 'calc w=1/[\s^2^(Fo^2^)+(0.1000P)^2^+0.0000P] where P=(Fo^2^+2Fc^2^)/3'
_refine_ls_weighting_scheme calc
_refine_ls_wR_factor_gt 0.2223
_refine_ls_wR_factor_ref 0.3441
_reflns_number_gt 886
_reflns_number_total 4917
_reflns_threshold_expression >2sigma(I)
_cod_data_source_file ol101030r_si_001.cif
_cod_data_source_block Enantiomer
_cod_original_cell_volume 3167.7(8)
_cod_original_sg_symbol_H-M 'C 2/c'
_cod_database_code 1503443

loop_
_symmetry_equiv_pos_as_xyz
'x, y, z'
'-x, y, -z+1/2'
'x+1/2, y+1/2, z'
'-x+1/2, y+1/2, -z+1/2'
'-x, -y, -z'
'x, -y, z-1/2'
'-x+1/2, -y+1/2, -z'
'x+1/2, -y+1/2, z-1/2'

loop_
_atom_site_label
_atom_site_type_symbol
_atom_site_fract_x
_atom_site_fract_y
_atom_site_fract_z
_atom_site_U_iso_or_equiv
_atom_site_adp_type
_atom_site_occupancy
_atom_site_symmetry_multiplicity
_atom_site_calc_flag
_atom_site_refinement_flags
O1 O 0.1769(2) 0.1969(6) 0.23839(17) 0.0666(12) Uani 1 1 d .
H1 H 0.1756 0.1713 0.2669 0.100 Uiso 1 1 calc R
O2 O 0.2510(2) 0.0626(7) 0.2099(2) 0.0782(14) Uani 1 1 d .
H2 H 0.2326 0.0913 0.2246 0.117 Uiso 1 1 calc R
N1 N 0.0858(3) -0.1846(9) 0.0622(3) 0.0906(19) Uani 1 1 d .
C15 C 0.2886(5) -0.0887(13) 0.0852(4) 0.105(3) Uani 1 1 d .
H15 H 0.2873 -0.2211 0.0713 0.126 Uiso 1 1 calc R
C1 C -0.0361(3) 0.1890(11) 0.0990(3) 0.098(2) Uani 1 1 d .
H1A H -0.0371 0.0429 0.0929 0.147 Uiso 1 1 calc R
H1B H -0.0468 0.2595 0.0621 0.147 Uiso 1 1 calc R
H1C H -0.0731 0.2248 0.0991 0.147 Uiso 1 1 calc R
C13 C 0.3253(5) 0.2605(17) 0.1033(5) 0.133(3) Uani 1 1 d .
H13 H 0.3491 0.3658 0.1016 0.160 Uiso 1 1 calc R
C12 C 0.2936(4) 0.2988(12) 0.1273(4) 0.099(2) Uani 1 1 d .
H12 H 0.2960 0.4316 0.1415 0.119 Uiso 1 1 calc R
C16 C 0.2564(4) -0.0491(11) 0.1095(3) 0.084(2) Uani 1 1 d .
H16 H 0.2331 -0.1552 0.1115 0.101 Uiso 1 1 calc R
C11 C 0.2587(3) 0.1489(10) 0.1310(3) 0.0676(18) Uani 1 1 d .
C10 C 0.2217(3) 0.1976(9) 0.1548(3) 0.0600(16) Uani 1 1 d .
H10 H 0.2373 0.3373 0.1739 0.072 Uiso 1 1 calc R
C7 C 0.1349(3) 0.1978(8) 0.0974(3) 0.0498(14) Uani 1 1 d .
C6 C 0.0983(3) 0.2978(8) 0.1191(3) 0.0565(15) Uani 1 1 d .
H6A H 0.1214 0.4319 0.1385 0.068 Uiso 1 1 calc R
H6B H 0.0458 0.3216 0.0776 0.068 Uiso 1 1 calc R
C5 C 0.1016(3) 0.1854(9) 0.1699(3) 0.0574(16) Uani 1 1 d .
H5 H 0.0920 0.0396 0.1567 0.069 Uiso 1 1 calc R
C2 C 0.0423(3) 0.2529(9) 0.1682(3) 0.0682(18) Uani 1 1 d .
C4 C 0.0435(4) 0.4866(10) 0.1773(3) 0.101(2) Uani 1 1 d .
H4A H 0.0073 0.5221 0.1784 0.151 Uiso 1 1 calc R
H4B H 0.0313 0.5562 0.1396 0.151 Uiso 1 1 calc R
H4C H 0.0926 0.5279 0.2197 0.151 Uiso 1 1 calc R
C8 C 0.1078(3) -0.0200(10) 0.0774(3) 0.0602(17) Uani 1 1 d .
C14 C 0.3218(5) 0.0655(18) 0.0816(4) 0.123(3) Uani 1 1 d .
H14 H 0.3424 0.0396 0.0644 0.147 Uiso 1 1 calc R
C9 C 0.1064(3) 0.3128(8) 0.0338(3) 0.0699(18) Uani 1 1 d .
H9A H 0.1245 0.2453 0.0166 0.105 Uiso 1 1 calc R
H9B H 0.1244 0.4522 0.0461 0.105 Uiso 1 1 calc R
H9C H 0.0525 0.3129 -0.0011 0.105 Uiso 1 1 calc R
C3 C 0.0550(4) 0.1438(12) 0.2247(4) 0.114(3) Uani 1 1 d .
H3A H 0.0614 -0.0012 0.2231 0.172 Uiso 1 1 calc R
H3B H 0.0124 0.1654 0.2180 0.172 Uiso 1 1 calc R
H3C H 0.0992 0.1981 0.2686 0.172 Uiso 1 1 calc R

loop_
_atom_site_aniso_label
_atom_site_aniso_U_11
_atom_site_aniso_U_22
_atom_site_aniso_U_33
_atom_site_aniso_U_23
_atom_site_aniso_U_13
_atom_site_aniso_U_12
O1 0.073(3) 0.077(3) 0.054(2) 0.009(2) 0.046(2) 0.009(2)
O2 0.075(3) 0.096(3) 0.064(3) 0.021(2) 0.050(2) 0.031(2)
N1 0.114(5) 0.052(3) 0.104(4) -0.016(3) 0.077(4) -0.010(3)
C15 0.129(7) 0.111(7) 0.120(6) 0.020(5) 0.104(6) 0.041(6)
C1 0.074(5) 0.126(6) 0.095(5) -0.025(5) 0.060(5) -0.013(4)
C13 0.127(8) 0.132(9) 0.190(10) 0.021(7) 0.129(8) 0.005(6)
C12 0.101(6) 0.097(6) 0.145(7) 0.002(5) 0.103(6) -0.001(5)
C16 0.102(6) 0.083(5) 0.097(5) 0.009(4) 0.081(5) 0.022(4)
C11 0.064(4) 0.079(5) 0.060(4) 0.011(4) 0.044(4) 0.016(4)
C10 0.064(4) 0.053(4) 0.064(4) -0.001(3) 0.046(4) -0.001(3)
C7 0.055(4) 0.040(3) 0.049(3) 0.000(3) 0.035(3) 0.005(3)
C6 0.056(4) 0.052(3) 0.059(3) -0.001(3) 0.039(3) 0.004(3)
C5 0.065(4) 0.054(4) 0.056(4) -0.006(3) 0.044(4) -0.001(3)
C2 0.064(4) 0.083(5) 0.062(4) -0.008(3) 0.046(4) -0.002(3)
C4 0.085(6) 0.098(6) 0.110(6) -0.026(4) 0.066(5) 0.011(4)
C8 0.065(4) 0.057(4) 0.057(4) 0.002(3) 0.043(4) 0.008(4)
C14 0.122(8) 0.159(10) 0.131(8) 0.046(7) 0.105(7) 0.049(7)
C9 0.079(4) 0.061(4) 0.067(4) 0.005(3) 0.051(4) 0.005(4)
C3 0.120(6) 0.156(8) 0.106(6) 0.004(5) 0.094(5) -0.002(6)

loop_
_atom_type_symbol
_atom_type_description
_atom_type_scat_dispersion_real
_atom_type_scat_dispersion_imag
_atom_type_scat_source
C C 0.0033 0.0016 'International Tables Vol C Tables 4.2.6.8 and 6.1.1.4'
H H 0.0000 0.0000 'International Tables Vol C Tables 4.2.6.8 and 6.1.1.4'
N N 0.0061 0.0033 'International Tables Vol C Tables 4.2.6.8 and 6.1.1.4'
O O 0.0106 0.0060 'International Tables Vol C Tables 4.2.6.8 and 6.1.1.4'

loop_
_geom_angle_atom_site_label_1
_geom_angle_atom_site_label_2
_geom_angle_atom_site_label_3
_geom_angle
C5 O1 H1 109.5
C10 O2 H2 109.5
C14 C15 C16 119.7(8)
C14 C15 H15 120.1
C16 C15 H15 120.1
C2 C1 H1A 109.5
C2 C1 H1B 109.5
H1A C1 H1B 109.5
C2 C1 H1C 109.5
H1A C1 H1C 109.5
H1B C1 H1C 109.5
C12 C13 C14 119.5(9)
C12 C13 H13 120.2
C14 C13 H13 120.2
C11 C12 C13 122.1(8)
C11 C12 H12 118.9
C13 C12 H12 118.9
C15 C16 C11 120.6(7)
C15 C16 H16 119.7
C11 C16 H16 119.7
C12 C11 C16 117.5(6)
C12 C11 C10 120.9(6)
C16 C11 C10 121.6(6)
O2 C10 C11 108.5(5)
O2 C10 C7 112.6(5)
C11 C10 C7 114.8(5)
O2 C10 H10 106.8
C11 C10 H10 106.8
C7 C10 H10 106.8
C8 C7 C9 108.5(4)
C8 C7 C10 108.8(4)
C9 C7 C10 110.5(5)
C8 C7 C6 107.3(5)
C9 C7 C6 107.8(4)
C10 C7 C6 113.7(4)
C5 C6 C7 119.2(4)
C5 C6 H6A 107.5
C7 C6 H6A 107.5
C5 C6 H6B 107.5
C7 C6 H6B 107.5
H6A C6 H6B 107.0
O1 C5 C2 112.3(4)
O1 C5 C6 109.9(4)
C2 C5 C6 114.4(5)
O1 C5 H5 106.6
C2 C5 H5 106.6
C6 C5 H5 106.6
C3 C2 C5 109.7(5)
C3 C2 C4 109.1(5)
C5 C2 C4 112.0(5)
C3 C2 C1 107.2(5)
C5 C2 C1 109.6(5)
C4 C2 C1 109.1(5)
C2 C4 H4A 109.5
C2 C4 H4B 109.5
H4A C4 H4B 109.5
C2 C4 H4C 109.5
H4A C4 H4C 109.5
H4B C4 H4C 109.5
N1 C8 C7 178.1(6)
C15 C14 C13 120.5(9)
C15 C14 H14 119.7
C13 C14 H14 119.7
C7 C9 H9A 109.5
C7 C9 H9B 109.5
H9A C9 H9B 109.5
C7 C9 H9C 109.5
H9A C9 H9C 109.5
H9B C9 H9C 109.5
C2 C3 H3A 109.5
C2 C3 H3B 109.5
H3A C3 H3B 109.5
C2 C3 H3C 109.5
H3A C3 H3C 109.5
H3B C3 H3C 109.5

loop_
_geom_bond_atom_site_label_1
_geom_bond_atom_site_label_2
_geom_bond_distance
O1 C5 1.449(6)
O1 H1 0.8200
O2 C10 1.422(6)
O2 H2 0.8200
N1 C8 1.138(7)
C15 C14 1.348(10)
C15 C16 1.388(8)
C15 H15 0.9300
C1 C2 1.542(8)
C1 H1A 0.9600
C1 H1B 0.9600
C1 H1C 0.9600
C13 C12 1.366(10)
C13 C14 1.373(11)
C13 H13 0.9300
C12 C11 1.361(8)
C12 H12 0.9300
C16 C11 1.397(8)
C16 H16 0.9300
C11 C10 1.498(8)
C10 C7 1.546(7)
C10 H10 0.9800
C7 C8 1.494(8)
C7 C9 1.531(6)
C7 C6 1.547(7)
C6 C5 1.522(7)
C6 H6A 0.9700
C6 H6B 0.9700
C5 C2 1.521(7)
C5 H5 0.9800
C2 C3 1.519(8)
C2 C4 1.534(8)
C4 H4A 0.9600
C4 H4B 0.9600
C4 H4C 0.9600
C14 H14 0.9300
C9 H9A 0.9600
C9 H9B 0.9600
C9 H9C 0.9600
C3 H3A 0.9600
C3 H3B 0.9600
C3 H3C 0.9600

loop_
_geom_torsion_atom_site_label_1
_geom_torsion_atom_site_label_2
_geom_torsion_atom_site_label_3
_geom_torsion_atom_site_label_4
_geom_torsion
C14 C13 C12 C11 0.5(14)
C14 C15 C16 C11 -0.6(11)
C13 C12 C11 C16 0.3(11)
C13 C12 C11 C10 -177.4(7)
C15 C16 C11 C12 -0.2(9)
C15 C16 C11 C10 177.5(6)
C12 C11 C10 O2 -126.0(6)
C16 C11 C10 O2 56.4(7)
C12 C11 C10 C7 107.1(7)
C16 C11 C10 C7 -70.5(7)
O2 C10 C7 C8 -50.5(6)
C11 C10 C7 C8 74.3(6)
O2 C10 C7 C9 -169.5(4)
C11 C10 C7 C9 -44.7(6)
O2 C10 C7 C6 69.1(6)
C11 C10 C7 C6 -166.2(5)
C8 C7 C6 C5 49.1(6)
C9 C7 C6 C5 165.8(5)
C10 C7 C6 C5 -71.3(6)
C7 C6 C5 O1 73.6(6)
C7 C6 C5 C2 -159.0(5)
O1 C5 C2 C3 -49.1(7)
C6 C5 C2 C3 -175.4(5)
O1 C5 C2 C4 72.2(6)
C6 C5 C2 C4 -54.0(6)
O1 C5 C2 C1 -166.6(5)
C6 C5 C2 C1 67.2(6)
C9 C7 C8 N1 -106(23)
C10 C7 C8 N1 134(23)
C6 C7 C8 N1 10(23)
C16 C15 C14 C13 1.4(13)
C12 C13 C14 C15 -1.3(14)

loop_
_platon_squeeze_void_nr
_platon_squeeze_void_average_x
_platon_squeeze_void_average_y
_platon_squeeze_void_average_z
_platon_squeeze_void_volume
_platon_squeeze_void_count_electrons
_platon_squeeze_void_content
1 1.000 0.231 0.750 14 3 ' '
2 0.500 0.269 0.250 14 4 ' '
3 0.500 0.731 0.750 14 3 ' '
4 1.000 0.769 0.250 14 4 ' '
